data_4301481
loop_
_publ_author_name
'Hsiu-Pen Lee'
'Yi-Fen Hsu'
'Tsun-Ren Chen'
'Jhy-Der Chen'
'Kelvin H.-C. Chen'
'Ju-Chun Wang'

_publ_contact_author_address
; Department of Applied Chemistry and Life Science, 
National Pingtung University of Education
;
_publ_contact_author_email trchen@mail.npue.edu.tw
_publ_contact_author_fax '886 8 733 3632'
_publ_contact_author_name 'Dr. Tsun-Ren Chen'
_publ_contact_author_phone '886 8 733 3632'
_publ_section_title
;
A Novel Cyclometalated Dimeric Iridium Complex, [(dfpbo)2Ir]2[dfpbo =
2-(3,5-Difluorophenyl)benzoxazolato-N,C2'], Containing an Unsupported
IrII-IrII Bond
;
_journal_name_full 'Inorganic Chemistry'
_journal_page_first 1263
_journal_page_last 1265
_journal_paper_doi 10.1021/ic8019952
_journal_volume 48
_journal_year 2009
_chemical_formula_sum 'C56 H33 F8 Ir2 N4 O6'
_chemical_formula_weight 1394.26
_chemical_name_systematic
; 
 ? 
;
_space_group_IT_number 14
_symmetry_cell_setting monoclinic
_symmetry_space_group_name_Hall '-P 2ybc'
_symmetry_space_group_name_H-M 'P 1 21/c 1'
_atom_sites_solution_hydrogens geom
_atom_sites_solution_primary direct
_atom_sites_solution_secondary difmap
_audit_creation_method SHELXL-97
_cell_angle_alpha 90.00
_cell_angle_beta 106.254(2)
_cell_angle_gamma 90.00
_cell_formula_units_Z 4
_cell_length_a 16.5166(15)
_cell_length_b 23.103(2)
_cell_length_c 15.3309(13)
_cell_measurement_reflns_used 6970
_cell_measurement_temperature 297(2)
_cell_measurement_theta_max 25.95
_cell_measurement_theta_min 2.18
_cell_volume 5616.2(9)
_computing_cell_refinement 'Bruker XSCANS'
_computing_data_collection 'Bruker XSCANS'
_computing_data_reduction 'Bruker SHELXTL'
_computing_molecular_graphics 'Bruker SHELXTL'
_computing_publication_material 'Bruker SHELXTL'
_computing_structure_refinement 'SHELXL-97 (Sheldrick, 1997)'
_computing_structure_solution 'SHELXS-97 (Sheldrick, 1990)'
_diffrn_ambient_temperature 297(2)
_diffrn_measured_fraction_theta_full 0.990
_diffrn_measured_fraction_theta_max 0.990
_diffrn_measurement_device_type 'Bruker P4'
_diffrn_measurement_method '\w scans'
_diffrn_radiation_monochromator graphite
_diffrn_radiation_source 'fine-focus sealed tube'
_diffrn_radiation_type MoK\a
_diffrn_radiation_wavelength 0.71073
_diffrn_reflns_av_R_equivalents 0.0757
_diffrn_reflns_av_sigmaI/netI 0.0916
_diffrn_reflns_limit_h_max 20
_diffrn_reflns_limit_h_min -10
_diffrn_reflns_limit_k_max 28
_diffrn_reflns_limit_k_min -28
_diffrn_reflns_limit_l_max 18
_diffrn_reflns_limit_l_min -18
_diffrn_reflns_number 31566
_diffrn_reflns_theta_full 26.10
_diffrn_reflns_theta_max 26.10
_diffrn_reflns_theta_min 1.76
_diffrn_standards_decay_% 0
_diffrn_standards_interval_count 97
_diffrn_standards_number 3
_exptl_absorpt_coefficient_mu 4.811
_exptl_absorpt_correction_T_max 0.6713
_exptl_absorpt_correction_T_min 0.1384
_exptl_absorpt_correction_type empirical
_exptl_crystal_colour yellow
_exptl_crystal_density_diffrn 1.649
_exptl_crystal_density_method 'not measured'
_exptl_crystal_description plate
_exptl_crystal_F_000 2684
_exptl_crystal_size_max 0.68
_exptl_crystal_size_mid 0.20
_exptl_crystal_size_min 0.09
_refine_diff_density_max 2.472
_refine_diff_density_min -2.274
_refine_diff_density_rms 0.193
_refine_ls_extinction_method none
_refine_ls_goodness_of_fit_ref 1.078
_refine_ls_hydrogen_treatment constr
_refine_ls_matrix_type full
_refine_ls_number_parameters 689
_refine_ls_number_reflns 11048
_refine_ls_number_restraints 0
_refine_ls_restrained_S_all 1.078
_refine_ls_R_factor_all 0.0954
_refine_ls_R_factor_gt 0.0481
_refine_ls_shift/su_max 0.029
_refine_ls_shift/su_mean 0.001
_refine_ls_structure_factor_coef Fsqd
_refine_ls_weighting_details 'calc w=1/[\s^2^(Fo^2^)+(0.0500P)^2^+0.0000P] where P=(Fo^2^+2Fc^2^)/3'
_refine_ls_weighting_scheme calc
_refine_ls_wR_factor_gt 0.1097
_refine_ls_wR_factor_ref 0.1237
_reflns_number_gt 6955
_reflns_number_total 11048
_reflns_threshold_expression >2sigma(I)
_cod_data_source_file ic8019952_si_002_1.cif
_cod_data_source_block (dfpbo)(R)Ir(u-OR)Ir(dfpbo)2
_cod_depositor_comments
;
The following automatic conversions were performed:
'_symmetry_cell_setting' value 'Monoclinic' changed to 'monoclinic'
according to '/home/saulius/struct/CIF-dictionaries/cif_core.dic'
dictionary named 'cif_core.dic' version 2.4.1 from 2010-06-29.

Automatic conversion script
Id: cif_fix_enum 1527 2010-12-29 10:47:43Z saulius 
;
_cod_original_sg_symbol_H-M 'P 21/c'
_cod_database_code 4301481

loop_
_symmetry_equiv_pos_as_xyz
'x, y, z'
'-x, y+1/2, -z+1/2'
'-x, -y, -z'
'x, -y-1/2, z-1/2'

loop_
_atom_site_label
_atom_site_type_symbol
_atom_site_fract_x
_atom_site_fract_y
_atom_site_fract_z
_atom_site_U_iso_or_equiv
_atom_site_adp_type
_atom_site_occupancy
_atom_site_symmetry_multiplicity
_atom_site_calc_flag
_atom_site_refinement_flags
_atom_site_disorder_assembly
_atom_site_disorder_group
Ir1 Ir 0.62179(2) 0.423635(14) 0.31234(2) 0.03207(11) Uani 1 1 d . . .
Ir2 Ir 0.78010(2) 0.398981(15) 0.44755(2) 0.03344(11) Uani 1 1 d . . .
F1 F 0.4909(4) 0.5437(2) 0.2918(4) 0.0581(16) Uani 1 1 d . . .
F2 F 0.2454(4) 0.4474(3) 0.3033(6) 0.091(2) Uani 1 1 d . . .
F3 F 0.5684(5) 0.3372(3) 0.1239(4) 0.075(2) Uani 1 1 d . . .
F4 F 0.5890(5) 0.4747(3) -0.0924(4) 0.099(3) Uani 1 1 d . . .
F5 F 0.8187(4) 0.3358(3) 0.6649(4) 0.0690(18) Uani 1 1 d . . .
F6 F 0.9662(5) 0.4890(3) 0.8343(4) 0.094(2) Uani 1 1 d . . .
F7 F 0.9438(4) 0.4012(2) 0.3516(4) 0.0604(16) Uani 1 1 d . . .
F8 F 1.0108(5) 0.2037(3) 0.3840(6) 0.103(3) Uani 1 1 d . . .
O1 O 0.4652(4) 0.2847(3) 0.3038(4) 0.0488(17) Uani 1 1 d . . .
O2 O 0.6558(5) 0.5854(3) 0.2184(5) 0.0521(18) Uani 1 1 d . . .
O3 O 0.9177(4) 0.5508(3) 0.4980(5) 0.0492(17) Uani 1 1 d . . .
O5 O 0.7639(4) 0.2288(3) 0.5231(5) 0.0532(18) Uani 1 1 d . . .
O6 O 0.8508(7) 0.1233(4) 0.5518(8) 0.112(4) Uani 1 1 d . A .
N1 N 0.5749(5) 0.3414(3) 0.3061(5) 0.0362(18) Uani 1 1 d . . .
N2 N 0.6529(5) 0.5095(3) 0.3063(5) 0.0388(18) Uani 1 1 d . . .
N3 N 0.8401(5) 0.4749(3) 0.4306(5) 0.0375(18) Uani 1 1 d . . .
N4 N 0.7335(5) 0.3252(3) 0.4847(5) 0.0360(18) Uani 1 1 d . . .
C1 C 0.4973(6) 0.4405(4) 0.2998(6) 0.038(2) Uani 1 1 d . . .
C2 C 0.4526(6) 0.4918(4) 0.2968(6) 0.045(2) Uani 1 1 d . . .
C3 C 0.3705(7) 0.4962(5) 0.2976(7) 0.057(3) Uani 1 1 d . . .
H3A H 0.3438 0.5319 0.2949 0.068 Uiso 1 1 calc R . .
C4 C 0.3282(7) 0.4441(5) 0.3027(7) 0.058(3) Uani 1 1 d . . .
C5 C 0.3637(7) 0.3913(5) 0.3035(7) 0.055(3) Uani 1 1 d . . .
H5A H 0.3339 0.3572 0.3045 0.066 Uiso 1 1 calc R . .
C6 C 0.4475(6) 0.3914(4) 0.3028(6) 0.042(2) Uani 1 1 d . . .
C7 C 0.4949(7) 0.3391(4) 0.3048(7) 0.045(2) Uani 1 1 d . . .
C8 C 0.5344(7) 0.2486(4) 0.3021(7) 0.049(3) Uani 1 1 d . . .
C9 C 0.5373(8) 0.1897(4) 0.3009(7) 0.056(3) Uani 1 1 d . . .
H9A H 0.4910 0.1671 0.3023 0.067 Uiso 1 1 calc R . .
C10 C 0.6106(8) 0.1660(5) 0.2978(7) 0.059(3) Uani 1 1 d . . .
H10A H 0.6158 0.1259 0.2982 0.071 Uiso 1 1 calc R . .
C11 C 0.6796(7) 0.2002(5) 0.2938(7) 0.057(3) Uani 1 1 d . . .
H11A H 0.7289 0.1821 0.2904 0.069 Uiso 1 1 calc R . .
C12 C 0.6765(6) 0.2597(4) 0.2948(6) 0.042(2) Uani 1 1 d . . .
H12A H 0.7218 0.2825 0.2912 0.051 Uiso 1 1 calc R . .
C13 C 0.6026(6) 0.2834(3) 0.3015(6) 0.038(2) Uani 1 1 d . . .
C14 C 0.6053(6) 0.4319(4) 0.1777(7) 0.040(2) Uani 1 1 d . . .
C15 C 0.5845(7) 0.3937(5) 0.1063(7) 0.053(3) Uani 1 1 d . . .
C16 C 0.5778(8) 0.4062(5) 0.0178(7) 0.064(3) Uani 1 1 d . . .
H16A H 0.5643 0.3775 -0.0264 0.077 Uiso 1 1 calc R . .
C17 C 0.5915(8) 0.4622(6) -0.0045(7) 0.065(3) Uani 1 1 d . . .
C18 C 0.6125(7) 0.5029(5) 0.0602(7) 0.058(3) Uani 1 1 d . . .
H18A H 0.6234 0.5406 0.0452 0.069 Uiso 1 1 calc R . .
C19 C 0.6180(6) 0.4888(4) 0.1487(6) 0.044(2) Uani 1 1 d . . .
C20 C 0.6416(6) 0.5284(4) 0.2252(7) 0.040(2) Uani 1 1 d . . .
C21 C 0.6792(7) 0.6029(4) 0.3078(8) 0.051(3) Uani 1 1 d . . .
C22 C 0.7047(8) 0.6584(4) 0.3401(9) 0.069(4) Uani 1 1 d . . .
H22A H 0.7060 0.6893 0.3017 0.083 Uiso 1 1 calc R . .
C23 C 0.7271(8) 0.6638(5) 0.4316(10) 0.077(4) Uani 1 1 d . . .
H23A H 0.7446 0.6999 0.4570 0.092 Uiso 1 1 calc R . .
C24 C 0.7253(7) 0.6165(4) 0.4910(8) 0.061(3) Uani 1 1 d . . .
H24A H 0.7429 0.6220 0.5536 0.073 Uiso 1 1 calc R . .
C25 C 0.6977(6) 0.5630(4) 0.4562(7) 0.048(3) Uani 1 1 d . . .
H25A H 0.6942 0.5322 0.4942 0.058 Uiso 1 1 calc R . .
C26 C 0.6754(6) 0.5565(4) 0.3638(7) 0.043(2) Uani 1 1 d . . .
C27 C 0.8439(6) 0.4177(4) 0.5813(6) 0.041(2) Uani 1 1 d . . .
C28 C 0.8518(7) 0.3906(4) 0.6630(7) 0.047(3) Uani 1 1 d . . .
C29 C 0.8926(7) 0.4113(5) 0.7476(7) 0.053(3) Uani 1 1 d . . .
H29A H 0.8974 0.3895 0.7998 0.064 Uiso 1 1 calc R . .
C30 C 0.9266(7) 0.4665(5) 0.7510(7) 0.057(3) Uani 1 1 d . . .
C31 C 0.9245(6) 0.4974(5) 0.6762(7) 0.048(3) Uani 1 1 d . . .
H31A H 0.9491 0.5339 0.6799 0.058 Uiso 1 1 calc R . .
C32 C 0.8838(6) 0.4722(4) 0.5927(6) 0.040(2) Uani 1 1 d . . .
C33 C 0.8792(6) 0.4994(4) 0.5077(7) 0.043(2) Uani 1 1 d . . .
C34 C 0.9006(7) 0.5589(4) 0.4054(7) 0.047(3) Uani 1 1 d . . .
C35 C 0.9245(7) 0.6027(4) 0.3610(9) 0.057(3) Uani 1 1 d . . .
H35A H 0.9562 0.6335 0.3919 0.068 Uiso 1 1 calc R . .
C36 C 0.8995(8) 0.6001(5) 0.2660(10) 0.066(3) Uani 1 1 d . . .
H36A H 0.9134 0.6301 0.2322 0.079 Uiso 1 1 calc R . .
C37 C 0.8542(7) 0.5531(5) 0.2223(8) 0.061(3) Uani 1 1 d . . .
H37A H 0.8387 0.5523 0.1592 0.073 Uiso 1 1 calc R . .
C38 C 0.8302(6) 0.5066(4) 0.2680(7) 0.045(2) Uani 1 1 d . . .
H38A H 0.8005 0.4750 0.2373 0.054 Uiso 1 1 calc R . .
C39 C 0.8537(6) 0.5105(4) 0.3621(7) 0.039(2) Uani 1 1 d . . .
C40 C 0.8672(6) 0.3438(4) 0.4294(6) 0.039(2) Uani 1 1 d . . .
C41 C 0.9296(6) 0.3486(4) 0.3867(7) 0.047(3) Uani 1 1 d . . .
C42 C 0.9801(7) 0.3041(5) 0.3726(8) 0.062(3) Uani 1 1 d . . .
H42A H 1.0227 0.3104 0.3450 0.074 Uiso 1 1 calc R . .
C43 C 0.9645(8) 0.2508(5) 0.4010(9) 0.069(3) Uani 1 1 d . . .
C44 C 0.9031(7) 0.2401(5) 0.4440(8) 0.064(3) Uani 1 1 d . . .
H44A H 0.8937 0.2031 0.4629 0.077 Uiso 1 1 calc R . .
C45 C 0.8563(6) 0.2870(4) 0.4575(7) 0.044(2) Uani 1 1 d . . .
C46 C 0.7830(6) 0.2797(4) 0.4916(6) 0.042(2) Uani 1 1 d . . .
C47 C 0.6585(6) 0.3306(4) 0.5105(6) 0.034(2) Uani 1 1 d . . .
C48 C 0.6165(6) 0.2868(4) 0.5417(6) 0.044(2) Uani 1 1 d . . .
H48A H 0.6375 0.2492 0.5475 0.053 Uiso 1 1 calc R . .
C49 C 0.5420(7) 0.2997(4) 0.5643(7) 0.052(3) Uani 1 1 d . . .
H49A H 0.5139 0.2704 0.5855 0.062 Uiso 1 1 calc R . .
C50 C 0.5100(7) 0.3542(4) 0.5558(7) 0.052(3) Uani 1 1 d . . .
H50A H 0.4608 0.3617 0.5719 0.062 Uiso 1 1 calc R . .
C51 C 0.5497(6) 0.3988(4) 0.5236(6) 0.042(2) Uani 1 1 d . . .
H51A H 0.5275 0.4361 0.5177 0.051 Uiso 1 1 calc R . .
C52 C 0.6237(6) 0.3868(4) 0.4999(6) 0.034(2) Uani 1 1 d . . .
C53 C 0.8193(8) 0.2100(5) 0.6101(8) 0.070(3) Uani 1 1 d . . .
H53A H 0.8017 0.2277 0.6593 0.084 Uiso 1 1 calc R . .
H53B H 0.8767 0.2221 0.6154 0.084 Uiso 1 1 calc R . .
C54 C 0.8156(9) 0.1467(5) 0.6167(10) 0.085(4) Uani 1 1 d . . .
H54A H 0.8469 0.1340 0.6770 0.102 Uiso 1 1 calc R . .
H54B H 0.7575 0.1341 0.6054 0.102 Uiso 1 1 calc R . .
C55 C 0.845(3) 0.0617(10) 0.555(2) 0.196(16) Uani 1 1 d . . .
C56 C 0.882(4) 0.043(3) 0.504(4) 0.28(5) Uani 0.65 1 d P A 1
H56A H 0.9414 0.0443 0.5329 0.416 Uiso 0.65 1 calc PR A 1
H56B H 0.8689 0.0666 0.4503 0.416 Uiso 0.65 1 calc PR A 1
H56C H 0.8645 0.0041 0.4885 0.416 Uiso 0.65 1 calc PR A 1
C56' C 0.832(5) 0.0403(16) 0.457(4) 0.13(3) Uani 0.35 1 d P A 2
H56D H 0.8300 -0.0012 0.4562 0.202 Uiso 0.35 1 calc PR A 2
H56E H 0.8780 0.0533 0.4352 0.202 Uiso 0.35 1 calc PR A 2
H56F H 0.7801 0.0555 0.4193 0.202 Uiso 0.35 1 calc PR A 2
O4 O 0.6602(4) 0.4297(2) 0.4615(4) 0.0347(14) Uiso 1 1 d . . .

loop_
_atom_site_aniso_label
_atom_site_aniso_U_11
_atom_site_aniso_U_22
_atom_site_aniso_U_33
_atom_site_aniso_U_23
_atom_site_aniso_U_13
_atom_site_aniso_U_12
Ir1 0.0362(2) 0.01999(18) 0.0398(2) -0.00056(15) 0.01023(16) 0.00073(16)
Ir2 0.0343(2) 0.02343(18) 0.0418(2) 0.00021(16) 0.00928(16) -0.00278(16)
F1 0.058(4) 0.030(3) 0.087(4) 0.000(3) 0.021(3) 0.011(3)
F2 0.044(4) 0.093(5) 0.144(7) 0.005(5) 0.037(4) 0.014(4)
F3 0.124(6) 0.042(4) 0.055(4) -0.011(3) 0.017(4) -0.006(4)
F4 0.135(7) 0.115(6) 0.049(4) 0.023(4) 0.031(4) 0.015(5)
F5 0.093(5) 0.052(4) 0.057(4) 0.012(3) 0.011(3) -0.028(4)
F6 0.119(6) 0.097(6) 0.058(4) -0.025(4) 0.013(4) -0.048(5)
F7 0.060(4) 0.046(3) 0.085(4) 0.002(3) 0.036(4) -0.012(3)
F8 0.103(6) 0.059(4) 0.170(8) 0.005(5) 0.077(6) 0.032(4)
O1 0.047(4) 0.033(4) 0.064(4) 0.001(3) 0.012(4) -0.015(3)
O2 0.065(5) 0.024(4) 0.069(5) 0.015(3) 0.020(4) 0.003(3)
O3 0.052(4) 0.033(4) 0.059(4) -0.008(3) 0.009(4) -0.018(3)
O5 0.054(4) 0.023(3) 0.079(5) 0.023(3) 0.012(4) 0.005(3)
O6 0.143(10) 0.047(5) 0.144(9) 0.026(6) 0.036(8) 0.038(6)
N1 0.039(5) 0.026(4) 0.044(4) -0.001(3) 0.012(4) -0.006(4)
N2 0.038(5) 0.032(4) 0.046(5) 0.005(4) 0.010(4) 0.004(4)
N3 0.035(5) 0.028(4) 0.051(5) 0.002(4) 0.014(4) -0.003(4)
N4 0.039(5) 0.023(4) 0.048(5) -0.002(3) 0.014(4) -0.001(4)
C1 0.043(6) 0.034(5) 0.030(5) -0.006(4) 0.000(4) 0.001(5)
C2 0.048(7) 0.037(6) 0.049(6) -0.002(5) 0.011(5) 0.015(5)
C3 0.049(7) 0.051(7) 0.071(8) 0.001(6) 0.017(6) 0.023(6)
C4 0.040(7) 0.077(8) 0.063(7) 0.004(6) 0.024(6) 0.018(6)
C5 0.051(7) 0.051(7) 0.066(7) -0.006(5) 0.024(6) 0.002(6)
C6 0.039(6) 0.039(6) 0.048(6) -0.002(4) 0.011(5) 0.004(5)
C7 0.050(7) 0.030(5) 0.053(6) -0.007(4) 0.013(5) -0.011(5)
C8 0.059(7) 0.038(6) 0.048(6) 0.001(5) 0.010(5) 0.001(6)
C9 0.068(8) 0.027(5) 0.064(7) 0.003(5) 0.004(6) -0.015(6)
C10 0.076(9) 0.030(6) 0.063(7) -0.007(5) 0.004(7) -0.003(6)
C11 0.062(8) 0.051(7) 0.055(7) -0.012(5) 0.010(6) 0.011(6)
C12 0.050(6) 0.025(5) 0.053(6) -0.007(4) 0.017(5) -0.002(5)
C13 0.059(7) 0.012(4) 0.042(5) -0.005(4) 0.014(5) -0.014(4)
C14 0.036(5) 0.025(5) 0.059(6) 0.000(4) 0.015(5) 0.007(4)
C15 0.066(8) 0.045(6) 0.046(6) -0.001(5) 0.015(6) 0.005(6)
C16 0.085(9) 0.060(8) 0.047(7) -0.005(6) 0.016(6) 0.009(7)
C17 0.068(8) 0.080(9) 0.041(7) 0.000(6) 0.008(6) 0.011(7)
C18 0.058(7) 0.058(7) 0.056(7) 0.022(6) 0.013(6) 0.005(6)
C19 0.037(6) 0.048(6) 0.045(6) 0.016(5) 0.009(5) 0.006(5)
C20 0.043(6) 0.029(5) 0.050(6) 0.002(4) 0.016(5) 0.003(4)
C21 0.056(7) 0.029(5) 0.068(7) 0.009(5) 0.017(6) 0.007(5)
C22 0.097(10) 0.026(6) 0.091(10) 0.009(6) 0.037(8) 0.001(6)
C23 0.088(10) 0.029(6) 0.111(11) -0.010(7) 0.025(9) -0.003(7)
C24 0.074(8) 0.044(7) 0.074(8) -0.015(6) 0.036(7) -0.005(6)
C25 0.055(7) 0.033(6) 0.061(7) -0.006(5) 0.024(6) 0.001(5)
C26 0.048(6) 0.021(5) 0.059(7) -0.003(5) 0.015(5) 0.000(5)
C27 0.042(6) 0.036(5) 0.044(6) -0.002(4) 0.010(5) -0.004(5)
C28 0.048(6) 0.041(6) 0.052(6) -0.001(5) 0.012(5) -0.007(5)
C29 0.058(7) 0.062(7) 0.036(6) -0.007(5) 0.007(5) -0.008(6)
C30 0.062(7) 0.070(8) 0.042(6) -0.015(6) 0.017(6) -0.025(6)
C31 0.042(6) 0.052(6) 0.052(6) -0.010(5) 0.015(5) -0.010(5)
C32 0.033(5) 0.038(5) 0.051(6) -0.006(5) 0.014(5) -0.007(5)
C33 0.037(6) 0.031(5) 0.059(7) 0.004(5) 0.010(5) -0.002(5)
C34 0.051(7) 0.032(5) 0.061(7) -0.001(5) 0.019(6) 0.000(5)
C35 0.051(7) 0.038(6) 0.088(9) 0.002(6) 0.030(7) -0.017(5)
C36 0.066(8) 0.039(6) 0.101(10) 0.021(7) 0.037(8) 0.000(6)
C37 0.072(8) 0.056(7) 0.060(7) 0.011(6) 0.028(6) 0.013(7)
C38 0.040(6) 0.033(5) 0.063(7) 0.005(5) 0.017(5) 0.001(5)
C39 0.032(5) 0.035(5) 0.053(6) 0.009(5) 0.016(5) 0.007(4)
C40 0.031(5) 0.031(5) 0.055(6) 0.002(4) 0.013(5) -0.004(4)
C41 0.047(6) 0.035(6) 0.060(7) 0.002(5) 0.017(5) 0.001(5)
C42 0.050(7) 0.060(8) 0.085(9) -0.002(6) 0.035(7) 0.002(6)
C43 0.065(8) 0.056(8) 0.097(10) 0.003(7) 0.042(8) 0.018(7)
C44 0.060(8) 0.048(7) 0.083(8) 0.012(6) 0.019(7) 0.019(6)
C45 0.044(6) 0.029(5) 0.061(6) 0.008(5) 0.017(5) 0.008(5)
C46 0.041(6) 0.035(5) 0.045(6) 0.011(4) 0.005(5) 0.006(5)
C47 0.039(5) 0.026(5) 0.037(5) 0.000(4) 0.012(4) -0.004(4)
C48 0.036(6) 0.041(6) 0.051(6) 0.004(5) 0.004(5) -0.005(5)
C49 0.057(7) 0.037(6) 0.063(7) 0.006(5) 0.019(6) -0.006(5)
C50 0.052(7) 0.052(6) 0.063(7) 0.013(5) 0.033(6) 0.007(6)
C51 0.038(6) 0.045(6) 0.043(5) 0.004(5) 0.011(5) 0.000(5)
C52 0.042(6) 0.028(5) 0.030(5) -0.001(4) 0.009(4) -0.007(4)
C53 0.086(9) 0.043(7) 0.077(8) 0.023(6) 0.018(7) 0.008(7)
C54 0.088(10) 0.056(8) 0.110(12) 0.031(8) 0.024(9) 0.014(8)
C55 0.34(4) 0.062(13) 0.22(3) 0.005(15) 0.13(3) 0.043(18)
C56 0.31(8) 0.23(7) 0.21(6) 0.13(5) -0.07(5) 0.06(5)
C56' 0.30(9) 0.024(19) 0.14(5) 0.01(3) 0.16(6) 0.04(3)

loop_
_atom_type_symbol
_atom_type_description
_atom_type_scat_dispersion_real
_atom_type_scat_dispersion_imag
_atom_type_scat_source
C C 0.0033 0.0016 'International Tables Vol C Tables 4.2.6.8 and 6.1.1.4'
H H 0.0000 0.0000 'International Tables Vol C Tables 4.2.6.8 and 6.1.1.4'
N N 0.0061 0.0033 'International Tables Vol C Tables 4.2.6.8 and 6.1.1.4'
O O 0.0106 0.0060 'International Tables Vol C Tables 4.2.6.8 and 6.1.1.4'
F F 0.0171 0.0103 'International Tables Vol C Tables 4.2.6.8 and 6.1.1.4'
Ir Ir -1.4442 7.9887 'International Tables Vol C Tables 4.2.6.8 and 6.1.1.4'

loop_
_geom_angle_atom_site_label_1
_geom_angle_atom_site_label_2
_geom_angle_atom_site_label_3
_geom_angle
_geom_angle_site_symmetry_1
_geom_angle_site_symmetry_3
_geom_angle_publ_flag
C14 Ir1 N1 95.7(3) . . ?
C14 Ir1 C1 92.4(3) . . ?
N1 Ir1 C1 79.3(3) . . ?
C14 Ir1 N2 80.0(3) . . ?
N1 Ir1 N2 172.0(3) . . ?
C1 Ir1 N2 93.9(3) . . ?
C14 Ir1 O4 167.5(3) . . ?
N1 Ir1 O4 95.9(2) . . ?
C1 Ir1 O4 94.3(3) . . ?
N2 Ir1 O4 89.0(3) . . ?
C14 Ir1 Ir2 125.9(3) . . ?
N1 Ir1 Ir2 96.0(2) . . ?
C1 Ir1 Ir2 141.7(2) . . ?
N2 Ir1 Ir2 92.0(2) . . ?
O4 Ir1 Ir2 47.95(15) . . ?
C40 Ir2 N4 81.2(3) . . ?
C40 Ir2 N3 97.7(3) . . ?
N4 Ir2 N3 170.8(3) . . ?
C40 Ir2 C27 94.8(4) . . ?
N4 Ir2 C27 91.4(3) . . ?
N3 Ir2 C27 79.6(3) . . ?
C40 Ir2 O4 159.1(3) . . ?
N4 Ir2 O4 79.5(3) . . ?
N3 Ir2 O4 102.6(2) . . ?
C27 Ir2 O4 93.4(3) . . ?
C40 Ir2 Ir1 124.4(3) . . ?
N4 Ir2 Ir1 91.6(2) . . ?
N3 Ir2 Ir1 96.4(2) . . ?
C27 Ir2 Ir1 140.6(3) . . ?
O4 Ir2 Ir1 48.83(15) . . ?
C7 O1 C8 104.8(7) . . ?
C20 O2 C21 102.6(7) . . ?
C33 O3 C34 105.2(7) . . ?
C46 O5 C53 116.1(8) . . ?
C54 O6 C55 108.6(15) . . ?
C7 N1 C13 107.2(7) . . ?
C7 N1 Ir1 113.8(6) . . ?
C13 N1 Ir1 139.0(6) . . ?
C20 N2 C26 106.9(8) . . ?
C20 N2 Ir1 113.7(6) . . ?
C26 N2 Ir1 139.0(6) . . ?
C33 N3 C39 106.4(8) . . ?
C33 N3 Ir2 112.7(6) . . ?
C39 N3 Ir2 140.9(6) . . ?
C46 N4 C47 128.6(7) . . ?
C46 N4 Ir2 114.8(6) . . ?
C47 N4 Ir2 116.1(5) . . ?
C2 C1 C6 112.2(9) . . ?
C2 C1 Ir1 132.5(7) . . ?
C6 C1 Ir1 115.0(6) . . ?
C3 C2 F1 114.4(9) . . ?
C3 C2 C1 125.7(10) . . ?
F1 C2 C1 119.9(9) . . ?
C2 C3 C4 116.6(10) . . ?
C2 C3 H3A 121.7 . . ?
C4 C3 H3A 121.7 . . ?
C5 C4 F2 118.7(11) . . ?
C5 C4 C3 123.6(10) . . ?
F2 C4 C3 117.7(10) . . ?
C4 C5 C6 115.4(10) . . ?
C4 C5 H5A 122.3 . . ?
C6 C5 H5A 122.3 . . ?
C5 C6 C1 126.4(9) . . ?
C5 C6 C7 122.5(9) . . ?
C1 C6 C7 111.0(8) . . ?
N1 C7 O1 113.5(8) . . ?
N1 C7 C6 120.3(8) . . ?
O1 C7 C6 126.2(9) . . ?
C9 C8 C13 123.3(10) . . ?
C9 C8 O1 128.2(10) . . ?
C13 C8 O1 108.6(8) . . ?
C10 C9 C8 116.2(10) . . ?
C10 C9 H9A 121.9 . . ?
C8 C9 H9A 121.9 . . ?
C9 C10 C11 121.6(10) . . ?
C9 C10 H10A 119.2 . . ?
C11 C10 H10A 119.2 . . ?
C12 C11 C10 121.9(10) . . ?
C12 C11 H11A 119.0 . . ?
C10 C11 H11A 119.0 . . ?
C13 C12 C11 115.9(9) . . ?
C13 C12 H12A 122.0 . . ?
C11 C12 H12A 122.0 . . ?
C12 C13 C8 120.9(8) . . ?
C12 C13 N1 133.3(8) . . ?
C8 C13 N1 105.9(8) . . ?
C15 C14 C19 111.7(9) . . ?
C15 C14 Ir1 133.6(7) . . ?
C19 C14 Ir1 114.7(7) . . ?
C16 C15 C14 126.4(10) . . ?
C16 C15 F3 115.5(9) . . ?
C14 C15 F3 118.2(9) . . ?
C15 C16 C17 118.3(11) . . ?
C15 C16 H16A 120.9 . . ?
C17 C16 H16A 120.9 . . ?
C18 C17 F4 120.8(12) . . ?
C18 C17 C16 120.2(10) . . ?
F4 C17 C16 118.8(11) . . ?
C17 C18 C19 119.7(11) . . ?
C17 C18 H18A 120.1 . . ?
C19 C18 H18A 120.1 . . ?
C18 C19 C14 123.6(10) . . ?
C18 C19 C20 125.2(9) . . ?
C14 C19 C20 111.1(8) . . ?
N2 C20 O2 115.3(8) . . ?
N2 C20 C19 120.2(8) . . ?
O2 C20 C19 124.5(8) . . ?
O2 C21 C26 109.9(9) . . ?
O2 C21 C22 126.6(10) . . ?
C26 C21 C22 123.5(11) . . ?
C23 C22 C21 114.9(11) . . ?
C23 C22 H22A 122.5 . . ?
C21 C22 H22A 122.5 . . ?
C22 C23 C24 122.8(11) . . ?
C22 C23 H23A 118.6 . . ?
C24 C23 H23A 118.6 . . ?
C25 C24 C23 120.4(11) . . ?
C25 C24 H24A 119.8 . . ?
C23 C24 H24A 119.8 . . ?
C26 C25 C24 117.7(10) . . ?
C26 C25 H25A 121.1 . . ?
C24 C25 H25A 121.1 . . ?
C25 C26 N2 133.9(9) . . ?
C25 C26 C21 120.7(9) . . ?
N2 C26 C21 105.3(9) . . ?
C28 C27 C32 111.9(9) . . ?
C28 C27 Ir2 134.4(7) . . ?
C32 C27 Ir2 113.5(7) . . ?
C29 C28 C27 126.9(10) . . ?
C29 C28 F5 113.2(9) . . ?
C27 C28 F5 119.9(9) . . ?
C28 C29 C30 116.3(10) . . ?
C28 C29 H29A 121.8 . . ?
C30 C29 H29A 121.8 . . ?
C31 C30 F6 119.1(10) . . ?
C31 C30 C29 122.9(10) . . ?
F6 C30 C29 117.9(10) . . ?
C30 C31 C32 116.8(10) . . ?
C30 C31 H31A 121.6 . . ?
C32 C31 H31A 121.6 . . ?
C31 C32 C27 125.1(9) . . ?
C31 C32 C33 122.8(9) . . ?
C27 C32 C33 112.1(8) . . ?
N3 C33 O3 113.7(8) . . ?
N3 C33 C32 121.4(8) . . ?
O3 C33 C32 124.8(9) . . ?
C35 C34 O3 128.4(10) . . ?
C35 C34 C39 124.0(10) . . ?
O3 C34 C39 107.6(8) . . ?
C34 C35 C36 117.0(11) . . ?
C34 C35 H35A 121.5 . . ?
C36 C35 H35A 121.5 . . ?
C37 C36 C35 119.9(10) . . ?
C37 C36 H36A 120.0 . . ?
C35 C36 H36A 120.0 . . ?
C36 C37 C38 123.6(11) . . ?
C36 C37 H37A 118.2 . . ?
C38 C37 H37A 118.2 . . ?
C39 C38 C37 115.8(10) . . ?
C39 C38 H38A 122.1 . . ?
C37 C38 H38A 122.1 . . ?
C38 C39 N3 133.2(9) . . ?
C38 C39 C34 119.7(9) . . ?
N3 C39 C34 107.1(8) . . ?
C41 C40 C45 113.6(9) . . ?
C41 C40 Ir2 132.9(7) . . ?
C45 C40 Ir2 113.1(7) . . ?
C40 C41 F7 119.5(8) . . ?
C40 C41 C42 125.6(9) . . ?
F7 C41 C42 114.9(9) . . ?
C43 C42 C41 116.8(10) . . ?
C43 C42 H42A 121.6 . . ?
C41 C42 H42A 121.6 . . ?
C42 C43 C44 123.2(11) . . ?
C42 C43 F8 119.1(10) . . ?
C44 C43 F8 117.7(11) . . ?
C43 C44 C45 116.8(10) . . ?
C43 C44 H44A 121.6 . . ?
C45 C44 H44A 121.6 . . ?
C44 C45 C40 124.0(9) . . ?
C44 C45 C46 121.3(9) . . ?
C40 C45 C46 114.2(8) . . ?
N4 C46 O5 121.7(8) . . ?
N4 C46 C45 116.0(8) . . ?
O5 C46 C45 122.3(8) . . ?
C48 C47 N4 126.6(8) . . ?
C48 C47 C52 119.0(8) . . ?
N4 C47 C52 114.3(7) . . ?
C47 C48 C49 119.3(9) . . ?
C47 C48 H48A 120.4 . . ?
C49 C48 H48A 120.4 . . ?
C50 C49 C48 121.3(9) . . ?
C50 C49 H49A 119.4 . . ?
C48 C49 H49A 119.4 . . ?
C49 C50 C51 120.9(9) . . ?
C49 C50 H50A 119.6 . . ?
C51 C50 H50A 119.6 . . ?
C50 C51 C52 118.8(9) . . ?
C50 C51 H51A 120.6 . . ?
C52 C51 H51A 120.6 . . ?
O4 C52 C51 119.3(8) . . ?
O4 C52 C47 120.0(8) . . ?
C51 C52 C47 120.7(8) . . ?
O5 C53 C54 109.4(10) . . ?
O5 C53 H53A 109.8 . . ?
C54 C53 H53A 109.8 . . ?
O5 C53 H53B 109.8 . . ?
C54 C53 H53B 109.8 . . ?
H53A C53 H53B 108.2 . . ?
O6 C54 C53 107.7(11) . . ?
O6 C54 H54A 110.2 . . ?
C53 C54 H54A 110.2 . . ?
O6 C54 H54B 110.2 . . ?
C53 C54 H54B 110.2 . . ?
H54A C54 H54B 108.5 . . ?
C56 C55 O6 107(5) . . ?
C56 C55 C56' 37(4) . . ?
O6 C55 C56' 106(2) . . ?
C55 C56 H56A 109.4 . . ?
C55 C56 H56B 109.4 . . ?
H56A C56 H56B 109.5 . . ?
C55 C56 H56C 109.6 . . ?
H56A C56 H56C 109.5 . . ?
H56B C56 H56C 109.5 . . ?
C55 C56' H56D 109.5 . . ?
C55 C56' H56E 109.5 . . ?
H56D C56' H56E 109.5 . . ?
C55 C56' H56F 109.4 . . ?
H56D C56' H56F 109.5 . . ?
H56E C56' H56F 109.5 . . ?
C52 O4 Ir2 109.2(5) . . ?
C52 O4 Ir1 111.5(5) . . ?
Ir2 O4 Ir1 83.22(19) . . ?

loop_
_geom_bond_atom_site_label_1
_geom_bond_atom_site_label_2
_geom_bond_distance
_geom_bond_site_symmetry_2
_geom_bond_publ_flag
Ir1 C14 2.014(10) . ?
Ir1 N1 2.043(7) . ?
Ir1 C1 2.049(9) . ?
Ir1 N2 2.057(7) . ?
Ir1 O4 2.200(5) . ?
Ir1 Ir2 2.9024(6) . ?
Ir2 C40 2.000(9) . ?
Ir2 N4 2.016(7) . ?
Ir2 N3 2.068(7) . ?
Ir2 C27 2.072(9) . ?
Ir2 O4 2.170(6) . ?
F1 C2 1.368(11) . ?
F2 C4 1.373(11) . ?
F3 C15 1.375(11) . ?
F4 C17 1.368(12) . ?
F5 C28 1.383(11) . ?
F6 C30 1.364(11) . ?
F7 C41 1.375(11) . ?
F8 C43 1.396(12) . ?
O1 C7 1.347(10) . ?
O1 C8 1.422(12) . ?
O2 C20 1.347(10) . ?
O2 C21 1.376(12) . ?
O3 C33 1.374(11) . ?
O3 C34 1.380(11) . ?
O5 C46 1.341(10) . ?
O5 C53 1.457(12) . ?
O6 C54 1.395(15) . ?
O6 C55 1.43(3) . ?
N1 C7 1.317(11) . ?
N1 C13 1.425(11) . ?
N2 C20 1.282(11) . ?
N2 C26 1.383(11) . ?
N3 C33 1.307(11) . ?
N3 C39 1.399(11) . ?
N4 C46 1.318(11) . ?
N4 C47 1.407(11) . ?
C1 C2 1.390(12) . ?
C1 C6 1.408(13) . ?
C2 C3 1.363(13) . ?
C3 C4 1.404(15) . ?
C3 H3A 0.9300 . ?
C4 C5 1.352(14) . ?
C5 C6 1.388(13) . ?
C5 H5A 0.9300 . ?
C6 C7 1.435(13) . ?
C8 C9 1.363(13) . ?
C8 C13 1.385(13) . ?
C9 C10 1.342(15) . ?
C9 H9A 0.9300 . ?
C10 C11 1.401(15) . ?
C10 H10A 0.9300 . ?
C11 C12 1.378(13) . ?
C11 H11A 0.9300 . ?
C12 C13 1.366(13) . ?
C12 H12A 0.9300 . ?
C14 C15 1.372(13) . ?
C14 C19 1.423(12) . ?
C15 C16 1.360(14) . ?
C16 C17 1.375(16) . ?
C16 H16A 0.9300 . ?
C17 C18 1.340(15) . ?
C18 C19 1.374(13) . ?
C18 H18A 0.9300 . ?
C19 C20 1.451(13) . ?
C21 C26 1.387(13) . ?
C21 C22 1.397(15) . ?
C22 C23 1.353(17) . ?
C22 H22A 0.9300 . ?
C23 C24 1.428(15) . ?
C23 H23A 0.9300 . ?
C24 C25 1.372(13) . ?
C24 H24A 0.9300 . ?
C25 C26 1.369(13) . ?
C25 H25A 0.9300 . ?
C27 C28 1.374(13) . ?
C27 C32 1.411(12) . ?
C28 C29 1.369(14) . ?
C29 C30 1.389(14) . ?
C29 H29A 0.9300 . ?
C30 C31 1.344(14) . ?
C31 C32 1.396(13) . ?
C31 H31A 0.9300 . ?
C32 C33 1.429(13) . ?
C34 C35 1.339(13) . ?
C34 C39 1.416(13) . ?
C35 C36 1.400(16) . ?
C35 H35A 0.9300 . ?
C36 C37 1.382(15) . ?
C36 H36A 0.9300 . ?
C37 C38 1.399(13) . ?
C37 H37A 0.9300 . ?
C38 C39 1.387(13) . ?
C38 H38A 0.9300 . ?
C40 C41 1.371(12) . ?
C40 C45 1.407(12) . ?
C41 C42 1.377(14) . ?
C42 C43 1.354(15) . ?
C42 H42A 0.9300 . ?
C43 C44 1.378(15) . ?
C44 C45 1.380(13) . ?
C44 H44A 0.9300 . ?
C45 C46 1.456(13) . ?
C47 C48 1.386(12) . ?
C47 C52 1.411(12) . ?
C48 C49 1.401(13) . ?
C48 H48A 0.9300 . ?
C49 C50 1.358(13) . ?
C49 H49A 0.9300 . ?
C50 C51 1.384(13) . ?
C50 H50A 0.9300 . ?
C51 C52 1.396(12) . ?
C51 H51A 0.9300 . ?
C52 O4 1.373(9) . ?
C53 C54 1.468(15) . ?
C53 H53A 0.9700 . ?
C53 H53B 0.9700 . ?
C54 H54A 0.9700 . ?
C54 H54B 0.9700 . ?
C55 C56 1.19(7) . ?
C55 C56' 1.54(6) . ?
C56 H56A 0.9600 . ?
C56 H56B 0.9600 . ?
C56 H56C 0.9600 . ?
C56' H56D 0.9600 . ?
C56' H56E 0.9600 . ?
C56' H56F 0.9600 . ?
